data_4037544
loop_
_publ_author_name
'Shoji, Taku'
'Sugiyama, Shuhei'
'Takeuchi, Mutsumi'
'Ohta, Akira'
'Sekiguchi, Ryuta'
'Ito, Shunji'
'Yatsu, Tomoaki'
'Okujima, Tetsuo'
'Yasunami, Masafumi'

_publ_section_title
;
 Synthesis of 6-Amino- and 6-Arylazoazulenes via Nucleophilic Aromatic
 Substitution and Their Reactivity and Properties.
;
_journal_issue 3
_journal_name_full 'The Journal of organic chemistry'
_journal_page_first 1257
_journal_page_last 1275
_journal_paper_doi 10.1021/acs.joc.8b02648
_journal_volume 84
_journal_year 2019
_chemical_formula_moiety 'C23 H22 N2 O4'
_chemical_formula_sum 'C23 H22 N2 O4'
_chemical_formula_weight 390.42
_space_group_crystal_system monoclinic
_space_group_IT_number 14
_space_group_name_Hall '-P 2yn'
_space_group_name_H-M_alt 'P 1 21/n 1'
_atom_sites_solution_hydrogens geom
_atom_sites_solution_primary direct
_atom_sites_solution_secondary difmap
_audit_creation_method SHELXL-2018/3
_cell_angle_alpha 90
_cell_angle_beta 104.743(4)
_cell_angle_gamma 90
_cell_formula_units_Z 4
_cell_length_a 12.7322(5)
_cell_length_b 7.4012(3)
_cell_length_c 21.0629(8)
_cell_measurement_reflns_used 15038
_cell_measurement_temperature 100(2)
_cell_measurement_theta_max 31.36
_cell_measurement_theta_min 1.74
_cell_volume 1919.49(14)
_computing_cell_refinement 'CrysAlisPro 1.171.39.46 (Rigaku OD, 2018)'
_computing_data_collection 'CrystalClear (Rigaku Inc., 2008)'
_computing_data_reduction 'CrysAlisPro 1.171.39.46 (Rigaku OD, 2018)'
_computing_molecular_graphics 'CrystalStructure 4.3.1 (Rigaku, 2018)'
_computing_publication_material 'CrystalStructure 4.3.1 (Rigaku, 2018)'
_computing_structure_refinement 'SHELXL-2018/3 (Sheldrick, 2018)'
_computing_structure_solution 'SHELXT 2018/2 (Sheldrick, 2018)'
_diffrn_ambient_temperature 100(2)
_diffrn_detector_area_resol_mean 7.111
_diffrn_measured_fraction_theta_full 1.000
_diffrn_measured_fraction_theta_max 1.000
_diffrn_measurement_device_type 'Rigaku Saturn724'
_diffrn_measurement_method \w
_diffrn_radiation_type MoK\a
_diffrn_radiation_wavelength 0.71073
_diffrn_reflns_av_R_equivalents 0.0663
_diffrn_reflns_av_unetI/netI 0.0419
_diffrn_reflns_Laue_measured_fraction_full 1.000
_diffrn_reflns_Laue_measured_fraction_max 1.000
_diffrn_reflns_limit_h_max 16
_diffrn_reflns_limit_h_min -16
_diffrn_reflns_limit_k_max 9
_diffrn_reflns_limit_k_min -9
_diffrn_reflns_limit_l_max 27
_diffrn_reflns_limit_l_min -27
_diffrn_reflns_number 31672
_diffrn_reflns_point_group_measured_fraction_full 1.000
_diffrn_reflns_point_group_measured_fraction_max 1.000
_diffrn_reflns_theta_full 25.242
_diffrn_reflns_theta_max 27.997
_diffrn_reflns_theta_min 1.701
_diffrn_source 'Varimax 50 kV 24 mA Rotating anode'
_exptl_absorpt_coefficient_mu 0.093
_exptl_absorpt_correction_T_max 0.998
_exptl_absorpt_correction_T_min 0.666
_exptl_absorpt_correction_type multi-scan
_exptl_absorpt_process_details
;
CrysAlisPro 1.171.39.46 (Rigaku Oxford Diffraction, 2018)
Empirical absorption correction using spherical harmonics,
 implemented in SCALE3 ABSPACK scaling algorithm.
;
_exptl_crystal_colour brown
_exptl_crystal_density_diffrn 1.351
_exptl_crystal_density_method 'not measured'
_exptl_crystal_description needle
_exptl_crystal_F_000 824
_exptl_crystal_size_max 0.250
_exptl_crystal_size_mid 0.040
_exptl_crystal_size_min 0.020
_refine_diff_density_max 0.300
_refine_diff_density_min -0.239
_refine_diff_density_rms 0.055
_refine_ls_extinction_method none
_refine_ls_goodness_of_fit_ref 1.041
_refine_ls_hydrogen_treatment constr
_refine_ls_matrix_type full
_refine_ls_number_parameters 265
_refine_ls_number_reflns 4628
_refine_ls_number_restraints 0
_refine_ls_restrained_S_all 1.041
_refine_ls_R_factor_all 0.0692
_refine_ls_R_factor_gt 0.0492
_refine_ls_shift/su_max 0.000
_refine_ls_shift/su_mean 0.000
_refine_ls_structure_factor_coef Fsqd
_refine_ls_weighting_details 'w=1/[\s^2^(Fo^2^)+(0.0480P)^2^+0.8785P] where P=(Fo^2^+2Fc^2^)/3'
_refine_ls_weighting_scheme calc
_refine_ls_wR_factor_gt 0.1080
_refine_ls_wR_factor_ref 0.1176
_reflns_Friedel_coverage 0.000
_reflns_number_gt 3593
_reflns_number_total 4628
_reflns_threshold_expression 'I > 2\s(I)'
_cod_data_source_file jo8b02648_si_005.cif
_cod_data_source_block shelxl
_cod_original_cell_volume 1919.48(13)
_cod_original_sg_symbol_H-M 'P 21/n'
_cod_database_code 4037544
_shelx_shelxl_version_number 2018/3
_shelx_space_group_comment
;
The symmetry employed for this shelxl refinement is uniquely defined
by the following loop, which should always be used as a source of
symmetry information in preference to the above space-group names.
They are only intended as comments.
;
_shelx_estimated_absorpt_t_min 0.977
_shelx_estimated_absorpt_t_max 0.998

loop_
_space_group_symop_operation_xyz
'x, y, z'
'-x+1/2, y+1/2, -z+1/2'
'-x, -y, -z'
'x-1/2, -y-1/2, z-1/2'

loop_
_atom_site_label
_atom_site_type_symbol
_atom_site_fract_x
_atom_site_fract_y
_atom_site_fract_z
_atom_site_U_iso_or_equiv
_atom_site_adp_type
_atom_site_occupancy
_atom_site_site_symmetry_order
_atom_site_calc_flag
_atom_site_refinement_flags_posn
_atom_site_refinement_flags_adp
O1 O 0.39325(9) 0.95796(17) 0.32742(5) 0.0246(3) Uani 1 1 d . .
O2 O 0.22426(9) 1.00252(16) 0.33884(5) 0.0210(3) Uani 1 1 d . .
O3 O 0.31073(9) 0.71342(16) 0.63460(5) 0.0213(3) Uani 1 1 d . .
O4 O 0.17061(8) 0.85219(15) 0.56517(5) 0.0183(3) Uani 1 1 d . .
N1 N 0.78379(10) 0.56716(17) 0.55543(6) 0.0155(3) Uani 1 1 d . .
N2 N 0.82205(10) 0.52236(17) 0.61438(6) 0.0160(3) Uani 1 1 d . .
C1 C 0.35056(12) 0.8795(2) 0.42780(7) 0.0139(3) Uani 1 1 d . .
C2 C 0.27709(12) 0.8783(2) 0.46654(7) 0.0149(3) Uani 1 1 d . .
H2 H 0.204373 0.920717 0.452988 0.018 Uiso 1 1 calc R U
C3 C 0.32552(12) 0.8058(2) 0.52837(7) 0.0138(3) Uani 1 1 d . .
C4 C 0.43382(12) 0.7586(2) 0.53001(7) 0.0129(3) Uani 1 1 d . .
C5 C 0.50878(12) 0.6808(2) 0.58310(7) 0.0151(3) Uani 1 1 d . .
H5 H 0.483512 0.662639 0.621346 0.018 Uiso 1 1 calc R U
C6 C 0.61437(12) 0.6263(2) 0.58807(7) 0.0154(3) Uani 1 1 d . .
H6 H 0.651247 0.575428 0.629094 0.019 Uiso 1 1 calc R U
C7 C 0.67449(12) 0.6357(2) 0.54109(7) 0.0143(3) Uani 1 1 d . .
C8 C 0.64256(12) 0.7043(2) 0.47741(7) 0.0157(3) Uani 1 1 d . .
H8 H 0.695990 0.697588 0.453179 0.019 Uiso 1 1 calc R U
C9 C 0.54441(12) 0.7811(2) 0.44402(7) 0.0148(3) Uani 1 1 d . .
H9 H 0.540978 0.822185 0.400815 0.018 Uiso 1 1 calc R U
C10 C 0.45051(12) 0.8059(2) 0.46525(7) 0.0132(3) Uani 1 1 d . .
C11 C 0.32839(12) 0.9487(2) 0.36051(7) 0.0157(3) Uani 1 1 d . .
C12 C 0.19281(14) 1.0809(3) 0.27355(8) 0.0267(4) Uani 1 1 d . .
H12A H 0.229670 1.016596 0.244081 0.032 Uiso 1 1 calc R U
H12B H 0.214461 1.209637 0.275341 0.032 Uiso 1 1 calc R U
C13 C 0.07316(15) 1.0647(3) 0.24813(9) 0.0335(5) Uani 1 1 d . .
H13A H 0.037250 1.132894 0.276511 0.040 Uiso 1 1 calc R U
H13B H 0.052164 0.937209 0.247681 0.040 Uiso 1 1 calc R U
H13C H 0.051118 1.113265 0.203414 0.040 Uiso 1 1 calc R U
C14 C 0.27152(12) 0.7834(2) 0.58171(7) 0.0141(3) Uani 1 1 d . .
C15 C 0.10900(12) 0.8394(2) 0.61434(7) 0.0179(3) Uani 1 1 d . .
H15A H 0.137898 0.925072 0.650685 0.022 Uiso 1 1 calc R U
H15B H 0.113638 0.715568 0.632607 0.022 Uiso 1 1 calc R U
C16 C -0.00700(13) 0.8855(2) 0.58048(8) 0.0210(4) Uani 1 1 d . .
H16A H -0.035919 0.795496 0.546378 0.025 Uiso 1 1 calc R U
H16B H -0.009852 1.005403 0.560403 0.025 Uiso 1 1 calc R U
H16C H -0.050695 0.885454 0.612654 0.025 Uiso 1 1 calc R U
C17 C 0.92973(12) 0.4527(2) 0.62809(8) 0.0157(3) Uani 1 1 d . .
C18 C 0.98220(13) 0.4330(2) 0.69416(8) 0.0189(3) Uani 1 1 d . .
H18 H 0.945226 0.461258 0.726792 0.023 Uiso 1 1 calc R U
C19 C 1.08871(13) 0.3720(2) 0.71238(8) 0.0192(3) Uani 1 1 d . .
H19 H 1.124155 0.358862 0.757629 0.023 Uiso 1 1 calc R U
C20 C 1.14424(12) 0.3299(2) 0.66559(8) 0.0181(3) Uani 1 1 d . .
C21 C 1.08908(13) 0.3453(2) 0.59915(8) 0.0195(3) Uani 1 1 d . .
H21 H 1.125491 0.314174 0.566515 0.023 Uiso 1 1 calc R U
C22 C 0.98272(13) 0.4049(2) 0.58013(8) 0.0179(3) Uani 1 1 d . .
H22 H 0.946124 0.413185 0.534906 0.022 Uiso 1 1 calc R U
C23 C 1.26163(13) 0.2722(2) 0.68562(8) 0.0243(4) Uani 1 1 d . .
H23A H 1.278835 0.224935 0.730545 0.029 Uiso 1 1 calc R U
H23B H 1.308236 0.376355 0.683625 0.029 Uiso 1 1 calc R U
H23C H 1.274131 0.177928 0.655711 0.029 Uiso 1 1 calc R U

loop_
_atom_site_aniso_label
_atom_site_aniso_U_11
_atom_site_aniso_U_22
_atom_site_aniso_U_33
_atom_site_aniso_U_23
_atom_site_aniso_U_13
_atom_site_aniso_U_12
O1 0.0212(6) 0.0387(7) 0.0154(6) 0.0046(5) 0.0073(5) 0.0060(5)
O2 0.0172(6) 0.0310(7) 0.0139(6) 0.0053(5) 0.0021(4) 0.0054(5)
O3 0.0173(6) 0.0323(7) 0.0143(6) 0.0053(5) 0.0038(4) 0.0027(5)
O4 0.0143(6) 0.0266(6) 0.0155(5) 0.0045(5) 0.0067(4) 0.0043(5)
N1 0.0130(6) 0.0161(7) 0.0159(6) -0.0001(5) 0.0011(5) -0.0004(5)
N2 0.0138(7) 0.0172(7) 0.0161(7) -0.0010(5) 0.0020(5) 0.0008(5)
C1 0.0150(7) 0.0138(7) 0.0121(7) -0.0017(6) 0.0021(6) -0.0012(6)
C2 0.0132(7) 0.0152(7) 0.0153(7) -0.0021(6) 0.0019(6) -0.0002(6)
C3 0.0133(7) 0.0145(7) 0.0129(7) -0.0007(6) 0.0021(6) -0.0004(6)
C4 0.0145(7) 0.0124(7) 0.0114(7) -0.0018(6) 0.0026(6) -0.0016(6)
C5 0.0160(8) 0.0165(7) 0.0130(7) 0.0003(6) 0.0040(6) -0.0017(6)
C6 0.0151(8) 0.0166(8) 0.0135(7) 0.0007(6) 0.0017(6) -0.0002(6)
C7 0.0124(7) 0.0129(7) 0.0168(7) -0.0031(6) 0.0020(6) -0.0019(6)
C8 0.0147(7) 0.0188(8) 0.0142(7) -0.0027(6) 0.0049(6) -0.0015(6)
C9 0.0157(8) 0.0171(8) 0.0112(7) -0.0016(6) 0.0029(6) -0.0024(6)
C10 0.0152(7) 0.0123(7) 0.0110(7) -0.0017(6) 0.0016(6) -0.0020(6)
C11 0.0155(8) 0.0176(8) 0.0131(7) -0.0019(6) 0.0021(6) 0.0001(6)
C12 0.0265(9) 0.0375(10) 0.0135(8) 0.0076(7) 0.0004(7) 0.0038(8)
C13 0.0275(10) 0.0512(13) 0.0179(9) 0.0077(8) -0.0014(7) 0.0021(9)
C14 0.0128(7) 0.0145(7) 0.0140(7) -0.0014(6) 0.0016(6) -0.0015(6)
C15 0.0173(8) 0.0233(8) 0.0154(7) 0.0014(6) 0.0082(6) 0.0004(6)
C16 0.0184(8) 0.0262(9) 0.0199(8) 0.0037(7) 0.0077(6) 0.0026(7)
C17 0.0143(7) 0.0146(7) 0.0176(8) -0.0002(6) 0.0029(6) -0.0004(6)
C18 0.0188(8) 0.0235(9) 0.0151(8) 0.0002(6) 0.0056(6) 0.0013(6)
C19 0.0195(8) 0.0223(8) 0.0136(7) 0.0034(6) 0.0004(6) -0.0004(6)
C20 0.0149(8) 0.0169(8) 0.0205(8) 0.0010(6) 0.0011(6) 0.0011(6)
C21 0.0172(8) 0.0247(9) 0.0169(8) -0.0030(7) 0.0049(6) 0.0032(6)
C22 0.0177(8) 0.0213(8) 0.0134(7) -0.0020(6) 0.0012(6) 0.0015(6)
C23 0.0181(8) 0.0275(9) 0.0244(9) 0.0019(7) -0.0001(7) 0.0047(7)

loop_
_atom_type_symbol
_atom_type_description
_atom_type_scat_dispersion_real
_atom_type_scat_dispersion_imag
_atom_type_scat_source
C C 0.0033 0.0016 'International Tables Vol C Tables 4.2.6.8 and 6.1.1.4'
H H 0.0000 0.0000 'International Tables Vol C Tables 4.2.6.8 and 6.1.1.4'
N N 0.0061 0.0033 'International Tables Vol C Tables 4.2.6.8 and 6.1.1.4'
O O 0.0106 0.0060 'International Tables Vol C Tables 4.2.6.8 and 6.1.1.4'

loop_
_geom_angle_atom_site_label_1
_geom_angle_atom_site_label_2
_geom_angle_atom_site_label_3
_geom_angle
C11 O2 C12 116.69(12)
C14 O4 C15 116.42(11)
N2 N1 C7 114.28(13)
N1 N2 C17 114.01(13)
C2 C1 C10 108.22(13)
C2 C1 C11 125.28(14)
C10 C1 C11 126.49(13)
C1 C2 C3 110.26(13)
C1 C2 H2 124.9
C3 C2 H2 124.9
C2 C3 C4 108.28(13)
C2 C3 C14 125.06(13)
C4 C3 C14 126.66(13)
C5 C4 C3 125.79(14)
C5 C4 C10 127.49(14)
C3 C4 C10 106.72(13)
C6 C5 C4 129.38(14)
C6 C5 H5 115.3
C4 C5 H5 115.3
C5 C6 C7 128.99(14)
C5 C6 H6 115.5
C7 C6 H6 115.5
C8 C7 C6 128.36(14)
C8 C7 N1 111.09(13)
C6 C7 N1 120.54(13)
C9 C8 C7 129.79(14)
C9 C8 H8 115.1
C7 C8 H8 115.1
C8 C9 C10 128.84(14)
C8 C9 H9 115.6
C10 C9 H9 115.6
C9 C10 C1 126.34(14)
C9 C10 C4 127.12(14)
C1 C10 C4 106.53(13)
O1 C11 O2 123.01(14)
O1 C11 C1 125.79(14)
O2 C11 C1 111.20(13)
O2 C12 C13 108.63(14)
O2 C12 H12A 110.0
C13 C12 H12A 110.0
O2 C12 H12B 110.0
C13 C12 H12B 110.0
H12A C12 H12B 108.3
C12 C13 H13A 109.5
C12 C13 H13B 109.5
H13A C13 H13B 109.5
C12 C13 H13C 109.5
H13A C13 H13C 109.5
H13B C13 H13C 109.5
O3 C14 O4 122.84(14)
O3 C14 C3 125.93(14)
O4 C14 C3 111.23(12)
O4 C15 C16 106.86(12)
O4 C15 H15A 110.3
C16 C15 H15A 110.3
O4 C15 H15B 110.3
C16 C15 H15B 110.3
H15A C15 H15B 108.6
C15 C16 H16A 109.5
C15 C16 H16B 109.5
H16A C16 H16B 109.5
C15 C16 H16C 109.5
H16A C16 H16C 109.5
H16B C16 H16C 109.5
C18 C17 C22 120.03(14)
C18 C17 N2 115.71(14)
C22 C17 N2 124.26(14)
C19 C18 C17 119.88(15)
C19 C18 H18 120.1
C17 C18 H18 120.1
C20 C19 C18 121.04(14)
C20 C19 H19 119.5
C18 C19 H19 119.5
C19 C20 C21 118.35(14)
C19 C20 C23 120.88(14)
C21 C20 C23 120.76(15)
C22 C21 C20 121.33(15)
C22 C21 H21 119.3
C20 C21 H21 119.3
C21 C22 C17 119.30(14)
C21 C22 H22 120.3
C17 C22 H22 120.3
C20 C23 H23A 109.5
C20 C23 H23B 109.5
H23A C23 H23B 109.5
C20 C23 H23C 109.5
H23A C23 H23C 109.5
H23B C23 H23C 109.5

loop_
_geom_bond_atom_site_label_1
_geom_bond_atom_site_label_2
_geom_bond_distance
O1 C11 1.2105(19)
O2 C11 1.3478(18)
O2 C12 1.4519(19)
O3 C14 1.2148(18)
O4 C14 1.3430(18)
O4 C15 1.4527(18)
N1 N2 1.2575(17)
N1 C7 1.4391(19)
N2 C17 1.4238(19)
C1 C2 1.389(2)
C1 C10 1.424(2)
C1 C11 1.465(2)
C2 C3 1.398(2)
C2 H2 0.9500
C3 C4 1.414(2)
C3 C14 1.468(2)
C4 C5 1.396(2)
C4 C10 1.475(2)
C5 C6 1.382(2)
C5 H5 0.9500
C6 C7 1.398(2)
C6 H6 0.9500
C7 C8 1.395(2)
C8 C9 1.390(2)
C8 H8 0.9500
C9 C10 1.391(2)
C9 H9 0.9500
C12 C13 1.486(2)
C12 H12A 0.9900
C12 H12B 0.9900
C13 H13A 0.9800
C13 H13B 0.9800
C13 H13C 0.9800
C15 C16 1.507(2)
C15 H15A 0.9900
C15 H15B 0.9900
C16 H16A 0.9800
C16 H16B 0.9800
C16 H16C 0.9800
C17 C18 1.390(2)
C17 C22 1.396(2)
C18 C19 1.388(2)
C18 H18 0.9500
C19 C20 1.387(2)
C19 H19 0.9500
C20 C21 1.402(2)
C20 C23 1.508(2)
C21 C22 1.383(2)
C21 H21 0.9500
C22 H22 0.9500
C23 H23A 0.9800
C23 H23B 0.9800
C23 H23C 0.9800

loop_
_geom_torsion_atom_site_label_1
_geom_torsion_atom_site_label_2
_geom_torsion_atom_site_label_3
_geom_torsion_atom_site_label_4
_geom_torsion
C7 N1 N2 C17 179.30(12)
C10 C1 C2 C3 -0.13(18)
C11 C1 C2 C3 -178.94(14)
C1 C2 C3 C4 0.10(18)
C1 C2 C3 C14 -179.80(14)
C2 C3 C4 C5 -179.53(14)
C14 C3 C4 C5 0.4(2)
C2 C3 C4 C10 -0.02(17)
C14 C3 C4 C10 179.87(14)
C3 C4 C5 C6 178.02(15)
C10 C4 C5 C6 -1.4(3)
C4 C5 C6 C7 0.4(3)
C5 C6 C7 C8 0.6(3)
C5 C6 C7 N1 -178.53(15)
N2 N1 C7 C8 172.23(13)
N2 N1 C7 C6 -8.5(2)
C6 C7 C8 C9 0.2(3)
N1 C7 C8 C9 179.45(15)
C7 C8 C9 C10 -1.6(3)
C8 C9 C10 C1 -177.44(15)
C8 C9 C10 C4 1.3(3)
C2 C1 C10 C9 179.04(14)
C11 C1 C10 C9 -2.2(3)
C2 C1 C10 C4 0.11(16)
C11 C1 C10 C4 178.90(14)
C5 C4 C10 C9 0.5(3)
C3 C4 C10 C9 -178.98(15)
C5 C4 C10 C1 179.44(14)
C3 C4 C10 C1 -0.05(16)
C12 O2 C11 O1 -2.5(2)
C12 O2 C11 C1 177.60(13)
C2 C1 C11 O1 176.41(16)
C10 C1 C11 O1 -2.2(3)
C2 C1 C11 O2 -3.7(2)
C10 C1 C11 O2 177.74(14)
C11 O2 C12 C13 157.99(15)
C15 O4 C14 O3 0.1(2)
C15 O4 C14 C3 -179.53(12)
C2 C3 C14 O3 176.51(15)
C4 C3 C14 O3 -3.4(3)
C2 C3 C14 O4 -3.9(2)
C4 C3 C14 O4 176.27(14)
C14 O4 C15 C16 -167.71(13)
N1 N2 C17 C18 168.58(14)
N1 N2 C17 C22 -11.6(2)
C22 C17 C18 C19 2.4(2)
N2 C17 C18 C19 -177.77(14)
C17 C18 C19 C20 0.0(3)
C18 C19 C20 C21 -1.9(2)
C18 C19 C20 C23 177.04(15)
C19 C20 C21 C22 1.5(2)
C23 C20 C21 C22 -177.42(16)
C20 C21 C22 C17 0.8(3)
C18 C17 C22 C21 -2.7(2)
N2 C17 C22 C21 177.42(15)
